data_4327190
loop_
_publ_author_name
'Alexander M. Whyte'
'Benjamin Roach'
'David K. Henderson'
'Peter A. Tasker'
'Michio M. Matsushita'
'Kunio Awaga'
'Fraser J. White'
'Patricia Richardson'
'Neil Robertson'

_publ_contact_author_email fraser.white@ed.ac.uk
_publ_contact_author_name 'Fraser J. White'
_publ_section_title
;
 Structural, Magnetic, and Electronic Properties of Phenolic Oxime
 Complexes of Cu and Ni
;
_journal_name_full 'Inorganic Chemistry'
_journal_page_first 12867
_journal_page_last 12876
_journal_paper_doi 10.1021/ic2020644
_journal_volume 50
_journal_year 2011
_chemical_compound_source 'Alex Whyte'
_chemical_formula_moiety 'C22 H28 Cu N2 O4'
_chemical_formula_sum 'C22 H28 Cu N2 O4'
_chemical_formula_weight 448.00
_chemical_name_systematic
; 
 ? 
;
_space_group_IT_number 14
_symmetry_cell_setting monoclinic
_symmetry_space_group_name_Hall '-P 2ybc'
_symmetry_space_group_name_H-M 'P 1 21/c 1'
_atom_sites_solution_hydrogens geom
_atom_sites_solution_primary direct
_atom_sites_solution_secondary difmap
_audit_creation_method SHELXL-97
_cell_angle_alpha 90.00
_cell_angle_beta 92.726(2)
_cell_angle_gamma 90.00
_cell_formula_units_Z 2
_cell_length_a 10.8857(3)
_cell_length_b 4.73780(10)
_cell_length_c 19.6051(5)
_cell_measurement_reflns_used 5148
_cell_measurement_temperature 100(2)
_cell_measurement_theta_max 26.264
_cell_measurement_theta_min 2.73
_cell_volume 1009.97(4)
_computing_molecular_graphics Shelxp
_computing_publication_material 'Platon, encifer'
_computing_structure_refinement 'SHELXL-97 (Sheldrick, 2008)'
_computing_structure_solution 'Shelxs Sheldrick'
_diffrn_ambient_temperature 100(2)
_diffrn_measured_fraction_theta_full 1.000
_diffrn_measured_fraction_theta_max 1.000
_diffrn_measurement_device_type 'Bruker Smart Apex CCD'
_diffrn_measurement_method 'Phi and Omega scans'
_diffrn_radiation_monochromator graphite
_diffrn_radiation_source 'fine-focus sealed tube'
_diffrn_radiation_type MoK\a
_diffrn_radiation_wavelength 0.71073
_diffrn_reflns_av_R_equivalents 0.1526
_diffrn_reflns_av_sigmaI/netI 0.0797
_diffrn_reflns_limit_h_max 13
_diffrn_reflns_limit_h_min -13
_diffrn_reflns_limit_k_max 5
_diffrn_reflns_limit_k_min -5
_diffrn_reflns_limit_l_max 24
_diffrn_reflns_limit_l_min -24
_diffrn_reflns_number 10838
_diffrn_reflns_theta_full 26.27
_diffrn_reflns_theta_max 26.27
_diffrn_reflns_theta_min 1.87
_exptl_absorpt_coefficient_mu 1.113
_exptl_absorpt_correction_T_max 0.9690
_exptl_absorpt_correction_T_min 0.8022
_exptl_absorpt_correction_type multi-scan
_exptl_absorpt_process_details 'SADABS 2007/2'
_exptl_crystal_colour brown
_exptl_crystal_density_diffrn 1.473
_exptl_crystal_description rod
_exptl_crystal_F_000 470
_exptl_crystal_recrystallization_method 'vapour diffusion of EtOH into CHCl3 solution'
_exptl_crystal_size_max 0.62
_exptl_crystal_size_mid 0.09
_exptl_crystal_size_min 0.03
_refine_diff_density_max 0.625
_refine_diff_density_min -0.786
_refine_diff_density_rms 0.094
_refine_ls_extinction_method none
_refine_ls_goodness_of_fit_ref 1.028
_refine_ls_hydrogen_treatment mixed
_refine_ls_matrix_type full
_refine_ls_number_parameters 138
_refine_ls_number_reflns 2029
_refine_ls_number_restraints 0
_refine_ls_restrained_S_all 1.028
_refine_ls_R_factor_all 0.0477
_refine_ls_R_factor_gt 0.0385
_refine_ls_shift/su_max 0.002
_refine_ls_shift/su_mean 0.000
_refine_ls_structure_factor_coef Fsqd
_refine_ls_weighting_details 'calc w=1/[\s^2^(Fo^2^)+(0.0502P)^2^+0.1303P] where P=(Fo^2^+2Fc^2^)/3'
_refine_ls_weighting_scheme calc
_refine_ls_wR_factor_gt 0.1017
_refine_ls_wR_factor_ref 0.1077
_reflns_number_gt 1673
_reflns_number_total 2029
_reflns_threshold_expression >2sigma(I)
_cod_data_source_file ic2020644_si_001_1.cif
_cod_data_source_block nr9014
_cod_original_sg_symbol_H-M 'P 21/c'
_cod_database_code 4327190

loop_
_symmetry_equiv_pos_as_xyz
'x, y, z'
'-x, y+1/2, -z+1/2'
'-x, -y, -z'
'x, -y-1/2, z-1/2'

loop_
_atom_site_label
_atom_site_type_symbol
_atom_site_fract_x
_atom_site_fract_y
_atom_site_fract_z
_atom_site_U_iso_or_equiv
_atom_site_adp_type
_atom_site_occupancy
_atom_site_symmetry_multiplicity
_atom_site_calc_flag
_atom_site_refinement_flags
Cu1 Cu 0.5000 0.0000 1.0000 0.01328(16) Uani 1 2 d S
O1 O 0.46218(13) 0.3013(3) 0.93997(8) 0.0157(4) Uani 1 1 d .
C1 C 0.5387(2) 0.4620(5) 0.90600(13) 0.0147(5) Uani 1 1 d .
C2 C 0.6694(2) 0.4427(5) 0.91370(13) 0.0147(5) Uani 1 1 d .
C3 C 0.7386(2) 0.6170(5) 0.87148(12) 0.0164(5) Uani 1 1 d .
H3 H 0.8257 0.6019 0.8753 0.020 Uiso 1 1 calc R
C4 C 0.6878(2) 0.8080(5) 0.82506(11) 0.0165(5) Uani 1 1 d .
C5 C 0.5596(2) 0.8326(5) 0.82099(12) 0.0182(5) Uani 1 1 d .
H5 H 0.5213 0.9653 0.7905 0.022 Uiso 1 1 calc R
C6 C 0.4879(2) 0.6647(5) 0.86120(12) 0.0163(5) Uani 1 1 d .
H6 H 0.4012 0.6883 0.8582 0.020 Uiso 1 1 calc R
C21 C 0.73545(19) 0.2573(5) 0.96239(12) 0.0155(5) Uani 1 1 d .
N22 N 0.67564(16) 0.0766(4) 0.99806(10) 0.0148(4) Uani 1 1 d .
O23 O 0.74933(15) -0.0891(4) 1.04236(9) 0.0196(4) Uani 1 1 d .
H23 H 0.695(2) -0.171(6) 1.0577(15) 0.029 Uiso 1 1 d .
C24 C 0.87304(19) 0.2763(6) 0.97195(13) 0.0222(6) Uani 1 1 d .
H24A H 0.9001 0.1773 1.0139 0.033 Uiso 1 1 calc R
H24B H 0.8976 0.4750 0.9753 0.033 Uiso 1 1 calc R
H24C H 0.9111 0.1891 0.9329 0.033 Uiso 1 1 calc R
C41 C 0.7671(2) 0.9761(5) 0.77857(14) 0.0181(5) Uani 1 1 d .
H41A H 0.8439 1.0311 0.8042 0.022 Uiso 1 1 calc R
H41B H 0.7231 1.1511 0.7645 0.022 Uiso 1 1 calc R
C42 C 0.7995(2) 0.8122(5) 0.71481(12) 0.0202(5) Uani 1 1 d .
H42A H 0.7227 0.7576 0.6891 0.024 Uiso 1 1 calc R
H42B H 0.8434 0.6369 0.7288 0.024 Uiso 1 1 calc R
C43 C 0.8802(2) 0.9835(5) 0.66804(15) 0.0248(6) Uani 1 1 d .
H43A H 0.8353 1.1519 0.6519 0.037 Uiso 1 1 calc R
H43B H 0.9010 0.8676 0.6288 0.037 Uiso 1 1 calc R
H43C H 0.9558 1.0405 0.6935 0.037 Uiso 1 1 calc R

loop_
_atom_site_aniso_label
_atom_site_aniso_U_11
_atom_site_aniso_U_22
_atom_site_aniso_U_33
_atom_site_aniso_U_23
_atom_site_aniso_U_13
_atom_site_aniso_U_12
Cu1 0.0155(2) 0.0116(3) 0.0129(3) 0.00140(15) 0.00204(15) -0.00060(15)
O1 0.0181(7) 0.0141(9) 0.0151(9) 0.0031(7) 0.0024(6) -0.0015(7)
C1 0.0199(10) 0.0111(12) 0.0132(12) -0.0030(10) 0.0026(9) -0.0028(9)
C2 0.0200(11) 0.0122(12) 0.0122(12) -0.0033(10) 0.0033(9) -0.0019(9)
C3 0.0216(11) 0.0139(12) 0.0141(12) -0.0013(11) 0.0042(9) -0.0028(10)
C4 0.0264(11) 0.0121(12) 0.0112(11) -0.0032(10) 0.0046(9) -0.0029(10)
C5 0.0277(12) 0.0145(13) 0.0124(12) 0.0014(10) 0.0016(9) 0.0008(10)
C6 0.0204(11) 0.0133(12) 0.0153(12) -0.0006(10) 0.0008(9) 0.0000(10)
C21 0.0198(10) 0.0140(12) 0.0130(12) -0.0047(10) 0.0023(9) -0.0026(9)
N22 0.0176(9) 0.0127(10) 0.0140(10) 0.0014(9) -0.0007(8) 0.0034(8)
O23 0.0176(8) 0.0197(9) 0.0214(10) 0.0094(9) 0.0000(7) -0.0013(7)
C24 0.0182(11) 0.0238(14) 0.0248(14) 0.0069(12) 0.0023(10) -0.0011(10)
C41 0.0247(11) 0.0148(13) 0.0151(13) 0.0003(10) 0.0052(10) -0.0037(10)
C42 0.0226(11) 0.0205(13) 0.0179(13) 0.0010(11) 0.0054(9) 0.0011(10)
C43 0.0255(12) 0.0295(17) 0.0201(14) -0.0007(11) 0.0073(10) -0.0044(11)

loop_
_atom_type_symbol
_atom_type_description
_atom_type_scat_dispersion_real
_atom_type_scat_dispersion_imag
_atom_type_scat_source
C C 0.0033 0.0016 'International Tables Vol C Tables 4.2.6.8 and 6.1.1.4'
H H 0.0000 0.0000 'International Tables Vol C Tables 4.2.6.8 and 6.1.1.4'
N N 0.0061 0.0033 'International Tables Vol C Tables 4.2.6.8 and 6.1.1.4'
O O 0.0106 0.0060 'International Tables Vol C Tables 4.2.6.8 and 6.1.1.4'
Cu Cu 0.3201 1.2651 'International Tables Vol C Tables 4.2.6.8 and 6.1.1.4'

loop_
_geom_angle_atom_site_label_1
_geom_angle_atom_site_label_2
_geom_angle_atom_site_label_3
_geom_angle
_geom_angle_site_symmetry_1
_geom_angle_site_symmetry_3
O1 Cu1 O1 179.999(1) . 3_657
O1 Cu1 N22 88.15(8) . 3_657
O1 Cu1 N22 91.85(8) 3_657 3_657
O1 Cu1 N22 91.85(8) . .
O1 Cu1 N22 88.16(8) 3_657 .
N22 Cu1 N22 179.998(1) 3_657 .
C1 O1 Cu1 128.54(14) . .
O1 C1 C6 118.0(2) . .
O1 C1 C2 123.8(2) . .
C6 C1 C2 118.3(2) . .
C3 C2 C1 117.2(2) . .
C3 C2 C21 118.3(2) . .
C1 C2 C21 124.4(2) . .
C4 C3 C2 124.1(2) . .
C4 C3 H3 117.9 . .
C2 C3 H3 117.9 . .
C3 C4 C5 117.4(2) . .
C3 C4 C41 121.3(2) . .
C5 C4 C41 121.2(2) . .
C6 C5 C4 120.4(2) . .
C6 C5 H5 119.8 . .
C4 C5 H5 119.8 . .
C5 C6 C1 122.4(2) . .
C5 C6 H6 118.8 . .
C1 C6 H6 118.8 . .
N22 C21 C2 120.3(2) . .
N22 C21 C24 119.6(2) . .
C2 C21 C24 120.1(2) . .
C21 N22 O23 114.67(18) . .
C21 N22 Cu1 130.57(17) . .
O23 N22 Cu1 114.75(14) . .
N22 O23 H23 95(2) . .
C21 C24 H24A 109.5 . .
C21 C24 H24B 109.5 . .
H24A C24 H24B 109.5 . .
C21 C24 H24C 109.5 . .
H24A C24 H24C 109.5 . .
H24B C24 H24C 109.5 . .
C4 C41 C42 112.74(19) . .
C4 C41 H41A 109.0 . .
C42 C41 H41A 109.0 . .
C4 C41 H41B 109.0 . .
C42 C41 H41B 109.0 . .
H41A C41 H41B 107.8 . .
C41 C42 C43 112.5(2) . .
C41 C42 H42A 109.1 . .
C43 C42 H42A 109.1 . .
C41 C42 H42B 109.1 . .
C43 C42 H42B 109.1 . .
H42A C42 H42B 107.8 . .
C42 C43 H43A 109.5 . .
C42 C43 H43B 109.5 . .
H43A C43 H43B 109.5 . .
C42 C43 H43C 109.5 . .
H43A C43 H43C 109.5 . .
H43B C43 H43C 109.5 . .

loop_
_geom_bond_atom_site_label_1
_geom_bond_atom_site_label_2
_geom_bond_distance
_geom_bond_site_symmetry_2
Cu1 O1 1.8833(15) .
Cu1 O1 1.8833(15) 3_657
Cu1 N22 1.9482(18) 3_657
Cu1 N22 1.9482(18) .
O1 C1 1.331(3) .
C1 C6 1.398(3) .
C1 C2 1.426(3) .
C2 C3 1.412(3) .
C2 C21 1.461(3) .
C3 C4 1.381(3) .
C3 H3 0.9500 .
C4 C5 1.399(3) .
C4 C41 1.511(3) .
C5 C6 1.386(3) .
C5 H5 0.9500 .
C6 H6 0.9500 .
C21 N22 1.300(3) .
C21 C24 1.503(3) .
N22 O23 1.396(3) .
O23 H23 0.78(3) .
C24 H24A 0.9800 .
C24 H24B 0.9800 .
C24 H24C 0.9800 .
C41 C42 1.527(3) .
C41 H41A 0.9900 .
C41 H41B 0.9900 .
C42 C43 1.532(3) .
C42 H42A 0.9900 .
C42 H42B 0.9900 .
C43 H43A 0.9800 .
C43 H43B 0.9800 .
C43 H43C 0.9800 .
